data_4104286
loop_
_publ_author_name
'Youngmin Kim'
'Fran\,cois P. Gabba\"i'

_publ_section_title
;
 Cationic Boranes for the Complexation of Fluoride Ions in Water below the
 4 ppm Maximum Contaminant Level
;
_journal_name_full 'Journal of the American Chemical Society'
_journal_page_first 3363
_journal_page_last 3369
_journal_paper_doi 10.1021/ja8091467
_journal_volume 131
_journal_year 2009
_chemical_formula_sum 'C85 H84 B2 Cl2 F2 P2'
_chemical_formula_weight 1297.98
_chemical_name_systematic
; 
 ? 
;
_space_group_IT_number 2
_symmetry_cell_setting triclinic
_symmetry_space_group_name_Hall '-P 1'
_symmetry_space_group_name_H-M 'P -1'
_atom_sites_solution_hydrogens geom
_atom_sites_solution_primary direct
_atom_sites_solution_secondary difmap
_audit_creation_method SHELXL-97
_cell_angle_alpha 99.42(3)
_cell_angle_beta 104.07(3)
_cell_angle_gamma 99.53(3)
_cell_formula_units_Z 4
_cell_length_a 18.988(4)
_cell_length_b 19.806(4)
_cell_length_c 19.918(4)
_cell_measurement_temperature 110(2)
_cell_volume 7001(3)
_computing_cell_refinement 'Bruker APEX'
_computing_data_collection 'Bruker APEX'
_computing_data_reduction 'Bruker APEX'
_computing_molecular_graphics 'Bruker SHELXTL'
_computing_publication_material 'Bruker SHELXTL'
_computing_structure_refinement 'SHELXL-97 (Sheldrick, 1997)'
_computing_structure_solution 'SHELXS-97 (Sheldrick, 1990)'
_diffrn_ambient_temperature 110(2)
_diffrn_measured_fraction_theta_full 0.999
_diffrn_measured_fraction_theta_max 0.999
_diffrn_measurement_device_type 'CCD area detector'
_diffrn_measurement_method 'phi and omega scans'
_diffrn_radiation_monochromator graphite
_diffrn_radiation_source 'fine-focus sealed tube'
_diffrn_radiation_type MoK\a
_diffrn_radiation_wavelength 0.71073
_diffrn_reflns_av_R_equivalents 0.0398
_diffrn_reflns_av_sigmaI/netI 0.0544
_diffrn_reflns_limit_h_max 21
_diffrn_reflns_limit_h_min -21
_diffrn_reflns_limit_k_max 22
_diffrn_reflns_limit_k_min -22
_diffrn_reflns_limit_l_max 22
_diffrn_reflns_limit_l_min -22
_diffrn_reflns_number 62266
_diffrn_reflns_theta_full 24.00
_diffrn_reflns_theta_max 24.00
_diffrn_reflns_theta_min 1.33
_exptl_absorpt_coefficient_mu 0.190
_exptl_absorpt_correction_T_max 0.9868
_exptl_absorpt_correction_T_min 0.9453
_exptl_absorpt_correction_type multi-scan
_exptl_absorpt_process_details sadabs
_exptl_crystal_colour colorless
_exptl_crystal_density_diffrn 1.231
_exptl_crystal_density_method 'not measured'
_exptl_crystal_description block
_exptl_crystal_F_000 2744
_exptl_crystal_size_max 0.30
_exptl_crystal_size_mid 0.14
_exptl_crystal_size_min 0.07
_refine_diff_density_max 1.125
_refine_diff_density_min -0.770
_refine_diff_density_rms 0.078
_refine_ls_extinction_method none
_refine_ls_goodness_of_fit_ref 1.003
_refine_ls_hydrogen_treatment constr
_refine_ls_matrix_type full
_refine_ls_number_parameters 1675
_refine_ls_number_reflns 21974
_refine_ls_number_restraints 0
_refine_ls_restrained_S_all 1.003
_refine_ls_R_factor_all 0.1001
_refine_ls_R_factor_gt 0.0717
_refine_ls_shift/su_max 0.001
_refine_ls_shift/su_mean 0.000
_refine_ls_structure_factor_coef Fsqd
_refine_ls_weighting_details 'calc w=1/[\s^2^(Fo^2^)+(0.0141P)^2^+27.4000P] where P=(Fo^2^+2Fc^2^)/3'
_refine_ls_weighting_scheme calc
_refine_ls_wR_factor_gt 0.1476
_refine_ls_wR_factor_ref 0.1669
_reflns_number_gt 15285
_reflns_number_total 21974
_reflns_threshold_expression >2sigma(I)
_cod_data_source_file ja8091467_si_004.cif
_cod_data_source_block n
_cod_depositor_comments
;
The following automatic conversions were performed:

'_refine_ls_hydrogen_treatment' value 'constra' was replaced with the
value 'constr' as specified in the replacement file
'src/cod-tools/trunk/data/replacement-values/replacement_values.lst'.

Automatic conversion script
Id: cif_fix_values 5376 2017-05-30 11:51:03Z andrius 
;
_cod_original_cell_volume 7001(2)
_cod_original_sg_symbol_H-M P-1
_cod_database_code 4104286

loop_
_symmetry_equiv_pos_as_xyz
'x, y, z'
'-x, -y, -z'

loop_
_atom_site_label
_atom_site_type_symbol
_atom_site_fract_x
_atom_site_fract_y
_atom_site_fract_z
_atom_site_U_iso_or_equiv
_atom_site_adp_type
_atom_site_occupancy
_atom_site_symmetry_multiplicity
_atom_site_calc_flag
_atom_site_refinement_flags
P1 P 0.16800(6) 0.98995(5) 0.46044(5) 0.0218(2) Uani 1 1 d .
P2 P 0.79770(6) 0.44601(5) 0.58665(5) 0.0226(2) Uani 1 1 d .
P3 P 0.33366(6) 0.51147(5) 0.04662(5) 0.0211(2) Uani 1 1 d .
P4 P 0.68870(6) 1.04910(5) 0.90579(6) 0.0241(2) Uani 1 1 d .
F1 F 0.05410(12) 0.73368(11) 0.17361(11) 0.0257(5) Uani 1 1 d .
F2 F 1.02739(12) 0.76650(11) 0.68427(11) 0.0267(5) Uani 1 1 d .
F3 F 0.46323(12) 0.77419(11) 0.32694(11) 0.0259(5) Uani 1 1 d .
F4 F 0.46568(12) 0.72754(11) 0.81328(11) 0.0242(5) Uani 1 1 d .
B1 B -0.0061(2) 0.7393(2) 0.2067(2) 0.0238(10) Uani 1 1 d .
B2 B 0.9798(3) 0.7505(2) 0.7301(2) 0.0248(10) Uani 1 1 d .
B3 B 0.5194(2) 0.7673(2) 0.2889(2) 0.0237(10) Uani 1 1 d .
B4 B 0.5072(2) 0.7430(2) 0.7626(2) 0.0222(10) Uani 1 1 d .
Cl1 Cl 0.83260(9) 0.93162(9) 0.24264(13) 0.0959(7) Uani 1 1 d .
Cl2 Cl 0.73880(12) 0.98217(11) 0.13147(13) 0.1074(7) Uani 1 1 d .
Cl3 Cl 0.66877(8) 0.56631(8) 0.22799(8) 0.0623(4) Uani 1 1 d .
Cl4 Cl 0.76589(9) 0.51940(10) 0.33857(10) 0.0836(5) Uani 1 1 d .
C1 C 0.1142(2) 0.91957(19) 0.3889(2) 0.0208(8) Uani 1 1 d .
C2 C 0.1388(2) 0.8565(2) 0.3797(2) 0.0240(9) Uani 1 1 d .
H2A H 0.1826 0.8516 0.4120 0.029 Uiso 1 1 calc R
C3 C 0.0996(2) 0.8018(2) 0.3240(2) 0.0233(9) Uani 1 1 d .
H3A H 0.1180 0.7600 0.3182 0.028 Uiso 1 1 calc R
C4 C 0.0336(2) 0.80516(19) 0.2755(2) 0.0208(8) Uani 1 1 d .
C5 C 0.0101(2) 0.8681(2) 0.2866(2) 0.0222(9) Uani 1 1 d .
H5A H -0.0347 0.8724 0.2553 0.027 Uiso 1 1 calc R
C6 C 0.0493(2) 0.9249(2) 0.3416(2) 0.0221(9) Uani 1 1 d .
H6A H 0.0317 0.9671 0.3467 0.027 Uiso 1 1 calc R
C7 C 0.1882(2) 0.9548(2) 0.5386(2) 0.0239(9) Uani 1 1 d .
C8 C 0.2535(2) 0.9802(2) 0.5918(2) 0.0376(11) Uani 1 1 d .
H8A H 0.2920 1.0140 0.5859 0.045 Uiso 1 1 calc R
C9 C 0.2627(3) 0.9560(3) 0.6542(3) 0.0507(14) Uani 1 1 d .
H9A H 0.3075 0.9737 0.6912 0.061 Uiso 1 1 calc R
C10 C 0.2080(2) 0.9068(2) 0.6632(2) 0.0370(11) Uani 1 1 d .
H10A H 0.2154 0.8903 0.7060 0.044 Uiso 1 1 calc R
C11 C 0.1431(2) 0.8816(2) 0.6113(2) 0.0325(10) Uani 1 1 d .
H11A H 0.1048 0.8480 0.6179 0.039 Uiso 1 1 calc R
C12 C 0.1331(2) 0.9052(2) 0.5488(2) 0.0313(10) Uani 1 1 d .
H12A H 0.0879 0.8873 0.5122 0.038 Uiso 1 1 calc R
C13 C 0.1183(2) 1.0580(2) 0.4755(2) 0.0231(9) Uani 1 1 d .
C14 C 0.1007(2) 1.0974(2) 0.4240(2) 0.0253(9) Uani 1 1 d .
H14A H 0.1117 1.0860 0.3800 0.030 Uiso 1 1 calc R
C15 C 0.0673(2) 1.1531(2) 0.4376(2) 0.0272(9) Uani 1 1 d .
H15A H 0.0540 1.1794 0.4024 0.033 Uiso 1 1 calc R
C16 C 0.0535(2) 1.1706(2) 0.5022(2) 0.0293(10) Uani 1 1 d .
H16A H 0.0318 1.2097 0.5118 0.035 Uiso 1 1 calc R
C17 C 0.0708(2) 1.1319(2) 0.5532(2) 0.0304(10) Uani 1 1 d .
H17A H 0.0605 1.1441 0.5974 0.037 Uiso 1 1 calc R
C18 C 0.1030(2) 1.0754(2) 0.5399(2) 0.0269(9) Uani 1 1 d .
H18A H 0.1146 1.0485 0.5749 0.032 Uiso 1 1 calc R
C19 C 0.2529(2) 1.0298(2) 0.4444(2) 0.0255(9) Uani 1 1 d .
C20 C 0.2911(2) 0.9904(2) 0.4079(2) 0.0351(11) Uani 1 1 d .
H20A H 0.2720 0.9415 0.3900 0.042 Uiso 1 1 calc R
C21 C 0.3570(2) 1.0219(2) 0.3974(2) 0.0395(11) Uani 1 1 d .
H21A H 0.3834 0.9944 0.3731 0.047 Uiso 1 1 calc R
C22 C 0.3844(2) 1.0926(2) 0.4217(2) 0.0335(10) Uani 1 1 d .
H22A H 0.4292 1.1142 0.4136 0.040 Uiso 1 1 calc R
C23 C 0.3470(2) 1.1322(2) 0.4579(2) 0.0322(10) Uani 1 1 d .
H23A H 0.3664 1.1811 0.4751 0.039 Uiso 1 1 calc R
C24 C 0.2814(2) 1.1018(2) 0.4695(2) 0.0272(9) Uani 1 1 d .
H24A H 0.2558 1.1296 0.4944 0.033 Uiso 1 1 calc R
C25 C -0.0239(2) 0.6631(2) 0.2294(2) 0.0224(9) Uani 1 1 d .
C26 C -0.0352(2) 0.6519(2) 0.2944(2) 0.0260(9) Uani 1 1 d .
C27 C -0.0447(2) 0.5856(2) 0.3105(2) 0.0301(10) Uani 1 1 d .
H27A H -0.0514 0.5811 0.3554 0.036 Uiso 1 1 calc R
C28 C -0.0446(2) 0.5263(2) 0.2631(2) 0.0313(10) Uani 1 1 d .
C29 C -0.0358(2) 0.5353(2) 0.1977(2) 0.0310(10) Uani 1 1 d .
H29A H -0.0361 0.4954 0.1637 0.037 Uiso 1 1 calc R
C30 C -0.0265(2) 0.6009(2) 0.1802(2) 0.0267(9) Uani 1 1 d .
C31 C -0.0429(2) 0.7104(2) 0.3499(2) 0.0350(11) Uani 1 1 d .
H31A H -0.0503 0.6919 0.3909 0.052 Uiso 1 1 calc R
H31B H -0.0857 0.7297 0.3298 0.052 Uiso 1 1 calc R
H31C H 0.0023 0.7475 0.3647 0.052 Uiso 1 1 calc R
C32 C -0.0573(2) 0.4551(2) 0.2807(3) 0.0421(12) Uani 1 1 d .
H32A H -0.0621 0.4599 0.3290 0.063 Uiso 1 1 calc R
H32B H -0.0151 0.4336 0.2772 0.063 Uiso 1 1 calc R
H32C H -0.1029 0.4256 0.2473 0.063 Uiso 1 1 calc R
C33 C -0.0230(3) 0.6014(2) 0.1055(2) 0.0349(11) Uani 1 1 d .
H33A H -0.0255 0.5537 0.0807 0.052 Uiso 1 1 calc R
H33B H 0.0238 0.6318 0.1066 0.052 Uiso 1 1 calc R
H33C H -0.0649 0.6192 0.0806 0.052 Uiso 1 1 calc R
C34 C -0.0753(2) 0.75855(19) 0.1505(2) 0.0242(9) Uani 1 1 d .
C35 C -0.1517(2) 0.7323(2) 0.1407(2) 0.0304(10) Uani 1 1 d .
C36 C -0.2062(3) 0.7508(2) 0.0904(2) 0.0398(12) Uani 1 1 d .
H36A H -0.2570 0.7319 0.0854 0.048 Uiso 1 1 calc R
C37 C -0.1889(3) 0.7953(2) 0.0479(3) 0.0447(13) Uani 1 1 d .
C38 C -0.1151(3) 0.8229(2) 0.0578(2) 0.0411(12) Uani 1 1 d .
H38A H -0.1018 0.8545 0.0296 0.049 Uiso 1 1 calc R
C39 C -0.0588(2) 0.8064(2) 0.1074(2) 0.0276(9) Uani 1 1 d .
C40 C -0.1803(2) 0.6821(3) 0.1824(3) 0.0467(13) Uani 1 1 d .
H40A H -0.2348 0.6708 0.1671 0.070 Uiso 1 1 calc R
H40B H -0.1630 0.7039 0.2330 0.070 Uiso 1 1 calc R
H40C H -0.1617 0.6391 0.1740 0.070 Uiso 1 1 calc R
C41 C -0.2499(3) 0.8128(4) -0.0066(3) 0.082(2) Uani 1 1 d .
H41A H -0.2278 0.8451 -0.0320 0.123 Uiso 1 1 calc R
H41B H -0.2824 0.8350 0.0171 0.123 Uiso 1 1 calc R
H41C H -0.2790 0.7697 -0.0403 0.123 Uiso 1 1 calc R
C42 C 0.0191(2) 0.8430(2) 0.1125(2) 0.0344(10) Uani 1 1 d .
H42A H 0.0174 0.8733 0.0781 0.052 Uiso 1 1 calc R
H42B H 0.0482 0.8080 0.1022 0.052 Uiso 1 1 calc R
H42C H 0.0425 0.8714 0.1604 0.052 Uiso 1 1 calc R
C43 C 0.8578(2) 0.52886(19) 0.6301(2) 0.0208(8) Uani 1 1 d .
C44 C 0.8875(2) 0.5722(2) 0.5910(2) 0.0281(9) Uani 1 1 d .
H44A H 0.8822 0.5549 0.5423 0.034 Uiso 1 1 calc R
C45 C 0.9246(2) 0.6404(2) 0.6230(2) 0.0274(9) Uani 1 1 d .
H45A H 0.9447 0.6689 0.5952 0.033 Uiso 1 1 calc R
C46 C 0.9340(2) 0.66928(19) 0.6941(2) 0.0220(9) Uani 1 1 d .
C47 C 0.9042(2) 0.6237(2) 0.7319(2) 0.0271(9) Uani 1 1 d .
H47A H 0.9102 0.6404 0.7808 0.032 Uiso 1 1 calc R
C48 C 0.8666(2) 0.5555(2) 0.7012(2) 0.0275(9) Uani 1 1 d .
H48A H 0.8467 0.5268 0.7289 0.033 Uiso 1 1 calc R
C49 C 0.7112(2) 0.4632(2) 0.5407(2) 0.0262(9) Uani 1 1 d .
C50 C 0.6609(3) 0.4145(2) 0.4838(2) 0.0381(11) Uani 1 1 d .
H50A H 0.6723 0.3709 0.4676 0.046 Uiso 1 1 calc R
C51 C 0.5944(3) 0.4298(3) 0.4512(2) 0.0427(12) Uani 1 1 d .
H51A H 0.5601 0.3967 0.4122 0.051 Uiso 1 1 calc R
C52 C 0.5775(3) 0.4924(3) 0.4745(3) 0.0421(12) Uani 1 1 d .
H52A H 0.5323 0.5030 0.4506 0.051 Uiso 1 1 calc R
C53 C 0.6250(2) 0.5396(2) 0.5319(2) 0.0357(11) Uani 1 1 d .
H53A H 0.6118 0.5820 0.5490 0.043 Uiso 1 1 calc R
C54 C 0.6924(2) 0.5256(2) 0.5650(2) 0.0281(9) Uani 1 1 d .
H54A H 0.7258 0.5589 0.6044 0.034 Uiso 1 1 calc R
C55 C 0.8339(3) 0.3965(2) 0.5241(2) 0.0331(10) Uani 1 1 d .
C56 C 0.8645(4) 0.3431(3) 0.5379(3) 0.0659(18) Uani 1 1 d .
H56A H 0.8683 0.3306 0.5825 0.079 Uiso 1 1 calc R
C57 C 0.8913(4) 0.3049(4) 0.4879(3) 0.081(2) Uani 1 1 d .
H57A H 0.9132 0.2670 0.4996 0.097 Uiso 1 1 calc R
C58 C 0.8874(3) 0.3195(3) 0.4261(3) 0.0587(16) Uani 1 1 d .
H58A H 0.9119 0.2971 0.3955 0.070 Uiso 1 1 calc R
C59 C 0.8457(4) 0.3697(3) 0.4048(3) 0.0674(18) Uani 1 1 d .
H59A H 0.8365 0.3770 0.3577 0.081 Uiso 1 1 calc R
C60 C 0.8185(4) 0.4080(3) 0.4541(3) 0.0651(17) Uani 1 1 d .
H60A H 0.7901 0.4414 0.4411 0.078 Uiso 1 1 calc R
C61 C 0.7829(2) 0.39633(19) 0.6512(2) 0.0211(8) Uani 1 1 d .
C62 C 0.8430(2) 0.3898(2) 0.7041(2) 0.0239(9) Uani 1 1 d .
H62A H 0.8923 0.4095 0.7046 0.029 Uiso 1 1 calc R
C63 C 0.8305(2) 0.35463(19) 0.7561(2) 0.0243(9) Uani 1 1 d .
H63A H 0.8714 0.3496 0.7920 0.029 Uiso 1 1 calc R
C64 C 0.7589(2) 0.3269(2) 0.7558(2) 0.0260(9) Uani 1 1 d .
H64A H 0.7506 0.3052 0.7931 0.031 Uiso 1 1 calc R
C65 C 0.6990(2) 0.3303(2) 0.7016(2) 0.0288(10) Uani 1 1 d .
H65A H 0.6500 0.3089 0.7005 0.035 Uiso 1 1 calc R
C66 C 0.7107(2) 0.3648(2) 0.6492(2) 0.0266(9) Uani 1 1 d .
H66A H 0.6697 0.3671 0.6119 0.032 Uiso 1 1 calc R
C67 C 0.9316(2) 0.8123(2) 0.7304(2) 0.0244(9) Uani 1 1 d .
C68 C 0.8534(2) 0.8047(2) 0.7094(2) 0.0310(10) Uani 1 1 d .
C69 C 0.8207(3) 0.8625(2) 0.7187(2) 0.0338(10) Uani 1 1 d .
H69A H 0.7680 0.8555 0.7041 0.041 Uiso 1 1 calc R
C70 C 0.8625(3) 0.9296(2) 0.7487(2) 0.0337(11) Uani 1 1 d .
C71 C 0.9384(3) 0.9386(2) 0.7667(2) 0.0329(10) Uani 1 1 d .
H71A H 0.9682 0.9844 0.7867 0.040 Uiso 1 1 calc R
C72 C 0.9734(2) 0.8827(2) 0.7567(2) 0.0274(9) Uani 1 1 d .
C73 C 0.7999(2) 0.7349(2) 0.6766(3) 0.0388(11) Uani 1 1 d .
H73A H 0.7488 0.7418 0.6662 0.058 Uiso 1 1 calc R
H73B H 0.8065 0.7034 0.7097 0.058 Uiso 1 1 calc R
H73C H 0.8098 0.7142 0.6326 0.058 Uiso 1 1 calc R
C74 C 0.8264(3) 0.9912(2) 0.7599(3) 0.0456(13) Uani 1 1 d .
H74A H 0.8648 1.0340 0.7817 0.068 Uiso 1 1 calc R
H74B H 0.7945 0.9836 0.7912 0.068 Uiso 1 1 calc R
H74C H 0.7962 0.9961 0.7142 0.068 Uiso 1 1 calc R
C75 C 1.0568(2) 0.9010(2) 0.7713(2) 0.0325(10) Uani 1 1 d .
H75A H 1.0746 0.9517 0.7889 0.049 Uiso 1 1 calc R
H75B H 1.0703 0.8867 0.7275 0.049 Uiso 1 1 calc R
H75C H 1.0795 0.8766 0.8071 0.049 Uiso 1 1 calc R
C76 C 1.0283(2) 0.74756(19) 0.8105(2) 0.0252(9) Uani 1 1 d .
C77 C 1.0998(2) 0.7318(2) 0.8241(2) 0.0301(10) Uani 1 1 d .
C78 C 1.1347(3) 0.7186(2) 0.8894(2) 0.0382(11) Uani 1 1 d .
H78A H 1.1827 0.7083 0.8964 0.046 Uiso 1 1 calc R
C79 C 1.1014(3) 0.7200(2) 0.9447(2) 0.0383(11) Uani 1 1 d .
C80 C 1.0332(3) 0.7375(2) 0.9327(2) 0.0351(11) Uani 1 1 d .
H80A H 1.0097 0.7400 0.9698 0.042 Uiso 1 1 calc R
C81 C 0.9968(2) 0.7516(2) 0.8687(2) 0.0293(10) Uani 1 1 d .
C82 C 1.1421(3) 0.7280(2) 0.7689(3) 0.0401(11) Uani 1 1 d .
H82A H 1.1902 0.7165 0.7885 0.060 Uiso 1 1 calc R
H82B H 1.1503 0.7733 0.7552 0.060 Uiso 1 1 calc R
H82C H 1.1133 0.6916 0.7272 0.060 Uiso 1 1 calc R
C83 C 1.1392(3) 0.7024(3) 1.0134(3) 0.0568(15) Uani 1 1 d .
H83A H 1.1079 0.7060 1.0458 0.085 Uiso 1 1 calc R
H83B H 1.1873 0.7352 1.0350 0.085 Uiso 1 1 calc R
H83C H 1.1472 0.6544 1.0041 0.085 Uiso 1 1 calc R
C84 C 0.9233(2) 0.7723(2) 0.8663(2) 0.0337(10) Uani 1 1 d .
H84A H 0.9125 0.7716 0.9118 0.050 Uiso 1 1 calc R
H84B H 0.8838 0.7391 0.8285 0.050 Uiso 1 1 calc R
H84C H 0.9259 0.8196 0.8569 0.050 Uiso 1 1 calc R
C85 C 0.3903(2) 0.58288(19) 0.11547(19) 0.0202(8) Uani 1 1 d .
C86 C 0.3661(2) 0.6461(2) 0.1246(2) 0.0234(9) Uani 1 1 d .
H86A H 0.3208 0.6503 0.0941 0.028 Uiso 1 1 calc R
C87 C 0.4080(2) 0.7019(2) 0.1776(2) 0.0234(9) Uani 1 1 d .
H87A H 0.3899 0.7438 0.1836 0.028 Uiso 1 1 calc R
C88 C 0.4762(2) 0.6998(2) 0.2231(2) 0.0218(9) Uani 1 1 d .
C89 C 0.4992(2) 0.6367(2) 0.21238(19) 0.0221(9) Uani 1 1 d .
H89A H 0.5452 0.6329 0.2420 0.027 Uiso 1 1 calc R
C90 C 0.4575(2) 0.5789(2) 0.1601(2) 0.0232(9) Uani 1 1 d .
H90A H 0.4750 0.5367 0.1548 0.028 Uiso 1 1 calc R
C91 C 0.2498(2) 0.4739(2) 0.0659(2) 0.0234(9) Uani 1 1 d .
C92 C 0.2168(2) 0.4035(2) 0.0355(2) 0.0290(10) Uani 1 1 d .
H92A H 0.2399 0.3761 0.0073 0.035 Uiso 1 1 calc R
C93 C 0.1507(2) 0.3740(2) 0.0465(2) 0.0327(10) Uani 1 1 d .
H93A H 0.1284 0.3261 0.0260 0.039 Uiso 1 1 calc R
C94 C 0.1165(2) 0.4137(2) 0.0870(2) 0.0337(10) Uani 1 1 d .
H94A H 0.0709 0.3931 0.0944 0.040 Uiso 1 1 calc R
C95 C 0.1488(2) 0.4831(2) 0.1167(2) 0.0337(10) Uani 1 1 d .
H95A H 0.1249 0.5104 0.1442 0.040 Uiso 1 1 calc R
C96 C 0.2154(2) 0.5133(2) 0.1070(2) 0.0311(10) Uani 1 1 d .
H96A H 0.2377 0.5611 0.1284 0.037 Uiso 1 1 calc R
C97 C 0.3812(2) 0.44189(19) 0.0312(2) 0.0226(9) Uani 1 1 d .
C98 C 0.3938(2) 0.4221(2) -0.0345(2) 0.0260(9) Uani 1 1 d .
H98A H 0.3808 0.4478 -0.0702 0.031 Uiso 1 1 calc R
C99 C 0.4253(2) 0.3650(2) -0.0474(2) 0.0296(10) Uani 1 1 d .
H99A H 0.4336 0.3511 -0.0923 0.035 Uiso 1 1 calc R
C100 C 0.4449(2) 0.3283(2) 0.0050(2) 0.0274(9) Uani 1 1 d .
H10B H 0.4664 0.2889 -0.0043 0.033 Uiso 1 1 calc R
C101 C 0.4337(2) 0.3479(2) 0.0708(2) 0.0276(9) Uani 1 1 d .
H10C H 0.4484 0.3230 0.1068 0.033 Uiso 1 1 calc R
C102 C 0.4009(2) 0.4041(2) 0.0837(2) 0.0263(9) Uani 1 1 d .
H10D H 0.3917 0.4171 0.1284 0.032 Uiso 1 1 calc R
C103 C 0.3104(2) 0.54520(19) -0.0327(2) 0.0223(9) Uani 1 1 d .
C104 C 0.3670(2) 0.5880(2) -0.0487(2) 0.0257(9) Uani 1 1 d .
H10E H 0.4157 0.6000 -0.0172 0.031 Uiso 1 1 calc R
C105 C 0.3530(2) 0.6132(2) -0.1099(2) 0.0262(9) Uani 1 1 d .
H10F H 0.3920 0.6418 -0.1211 0.031 Uiso 1 1 calc R
C106 C 0.2824(2) 0.5967(2) -0.1546(2) 0.0339(10) Uani 1 1 d .
H10G H 0.2723 0.6144 -0.1967 0.041 Uiso 1 1 calc R
C107 C 0.2259(3) 0.5545(3) -0.1389(3) 0.0459(13) Uani 1 1 d .
H10H H 0.1771 0.5433 -0.1702 0.055 Uiso 1 1 calc R
C108 C 0.2399(2) 0.5287(2) -0.0779(2) 0.0345(11) Uani 1 1 d .
H10I H 0.2008 0.4996 -0.0673 0.041 Uiso 1 1 calc R
C109 C 0.5924(2) 0.7484(2) 0.3419(2) 0.0251(9) Uani 1 1 d .
C110 C 0.5806(2) 0.7032(2) 0.3883(2) 0.0301(10) Uani 1 1 d .
C111 C 0.6404(3) 0.6843(2) 0.4319(2) 0.0379(11) Uani 1 1 d .
H11B H 0.6306 0.6539 0.4624 0.045 Uiso 1 1 calc R
C112 C 0.7130(3) 0.7080(2) 0.4326(2) 0.0410(12) Uani 1 1 d .
C113 C 0.7248(2) 0.7512(2) 0.3871(2) 0.0386(11) Uani 1 1 d .
H11C H 0.7743 0.7682 0.3863 0.046 Uiso 1 1 calc R
C114 C 0.6670(2) 0.7713(2) 0.3423(2) 0.0316(10) Uani 1 1 d .
C115 C 0.5043(2) 0.6711(2) 0.3929(2) 0.0348(10) Uani 1 1 d .
H11D H 0.5094 0.6418 0.4282 0.052 Uiso 1 1 calc R
H11E H 0.4748 0.6422 0.3466 0.052 Uiso 1 1 calc R
H11F H 0.4794 0.7084 0.4068 0.052 Uiso 1 1 calc R
C116 C 0.7767(3) 0.6866(3) 0.4799(3) 0.0626(16) Uani 1 1 d .
H11G H 0.8237 0.7087 0.4728 0.094 Uiso 1 1 calc R
H11H H 0.7704 0.6355 0.4682 0.094 Uiso 1 1 calc R
H11I H 0.7775 0.7016 0.5295 0.094 Uiso 1 1 calc R
C117 C 0.6904(3) 0.8174(3) 0.2950(3) 0.0493(14) Uani 1 1 d .
H11J H 0.7446 0.8266 0.3044 0.074 Uiso 1 1 calc R
H11K H 0.6747 0.8618 0.3044 0.074 Uiso 1 1 calc R
H11L H 0.6672 0.7938 0.2453 0.074 Uiso 1 1 calc R
C118 C 0.5349(2) 0.8426(2) 0.2642(2) 0.0228(9) Uani 1 1 d .
C119 C 0.5417(2) 0.9058(2) 0.3140(2) 0.0278(9) Uani 1 1 d .
C120 C 0.5503(2) 0.9712(2) 0.2955(2) 0.0316(10) Uani 1 1 d .
H12B H 0.5531 1.0116 0.3299 0.038 Uiso 1 1 calc R
C121 C 0.5548(2) 0.9791(2) 0.2284(2) 0.0315(10) Uani 1 1 d .
C122 C 0.5501(2) 0.9190(2) 0.1806(2) 0.0299(10) Uani 1 1 d .
H12C H 0.5534 0.9227 0.1344 0.036 Uiso 1 1 calc R
C123 C 0.5407(2) 0.8529(2) 0.1967(2) 0.0263(9) Uani 1 1 d .
C124 C 0.5434(3) 0.9061(2) 0.3903(2) 0.0360(11) Uani 1 1 d .
H12D H 0.5483 0.9542 0.4156 0.054 Uiso 1 1 calc R
H12E H 0.5858 0.8875 0.4127 0.054 Uiso 1 1 calc R
H12F H 0.4972 0.8768 0.3920 0.054 Uiso 1 1 calc R
C125 C 0.5691(3) 1.0501(2) 0.2110(3) 0.0421(12) Uani 1 1 d .
H12G H 0.5703 1.0448 0.1615 0.063 Uiso 1 1 calc R
H12H H 0.6169 1.0778 0.2422 0.063 Uiso 1 1 calc R
H12I H 0.5293 1.0739 0.2179 0.063 Uiso 1 1 calc R
C126 C 0.5416(3) 0.7932(2) 0.1388(2) 0.0369(11) Uani 1 1 d .
H12J H 0.5460 0.8112 0.0966 0.055 Uiso 1 1 calc R
H12K H 0.4954 0.7577 0.1269 0.055 Uiso 1 1 calc R
H12L H 0.5840 0.7721 0.1553 0.055 Uiso 1 1 calc R
C127 C 0.6345(2) 0.96340(19) 0.8641(2) 0.0224(9) Uani 1 1 d .
C128 C 0.6128(2) 0.9409(2) 0.7909(2) 0.0278(10) Uani 1 1 d .
H12M H 0.6242 0.9724 0.7620 0.033 Uiso 1 1 calc R
C129 C 0.5749(2) 0.8732(2) 0.7600(2) 0.0272(9) Uani 1 1 d .
H12N H 0.5607 0.8594 0.7098 0.033 Uiso 1 1 calc R
C130 C 0.5562(2) 0.82373(19) 0.7986(2) 0.0217(9) Uani 1 1 d .
C131 C 0.5782(2) 0.8477(2) 0.8722(2) 0.0231(9) Uani 1 1 d .
H13A H 0.5659 0.8163 0.9009 0.028 Uiso 1 1 calc R
C132 C 0.6171(2) 0.9152(2) 0.9048(2) 0.0237(9) Uani 1 1 d .
H13B H 0.6320 0.9289 0.9550 0.028 Uiso 1 1 calc R
C133 C 0.7036(2) 1.09745(19) 0.8402(2) 0.0231(9) Uani 1 1 d .
C134 C 0.7750(2) 1.1235(2) 0.8379(2) 0.0263(9) Uani 1 1 d .
H13C H 0.8164 1.1188 0.8733 0.032 Uiso 1 1 calc R
C135 C 0.7860(2) 1.1566(2) 0.7840(2) 0.0312(10) Uani 1 1 d .
H13D H 0.8350 1.1750 0.7825 0.037 Uiso 1 1 calc R
C136 C 0.7256(2) 1.1624(2) 0.7326(2) 0.0272(9) Uani 1 1 d .
H13E H 0.7331 1.1827 0.6942 0.033 Uiso 1 1 calc R
C137 C 0.6540(2) 1.1392(2) 0.7361(2) 0.0265(9) Uani 1 1 d .
H13F H 0.6127 1.1453 0.7014 0.032 Uiso 1 1 calc R
C138 C 0.6429(2) 1.1071(2) 0.7900(2) 0.0266(9) Uani 1 1 d .
H13G H 0.5939 1.0916 0.7930 0.032 Uiso 1 1 calc R
C139 C 0.6463(2) 1.0999(2) 0.9619(2) 0.0338(10) Uani 1 1 d .
C140 C 0.5948(3) 1.0700(3) 0.9925(3) 0.0510(14) Uani 1 1 d .
H14B H 0.5785 1.0205 0.9827 0.061 Uiso 1 1 calc R
C141 C 0.5665(3) 1.1122(3) 1.0379(3) 0.0576(15) Uani 1 1 d .
H14C H 0.5308 1.0913 1.0588 0.069 Uiso 1 1 calc R
C142 C 0.5898(3) 1.1835(3) 1.0525(3) 0.0469(13) Uani 1 1 d .
H14D H 0.5741 1.2123 1.0866 0.056 Uiso 1 1 calc R
C143 C 0.6352(3) 1.2119(3) 1.0177(3) 0.0599(16) Uani 1 1 d .
H14E H 0.6488 1.2615 1.0249 0.072 Uiso 1 1 calc R
C144 C 0.6625(3) 1.1709(3) 0.9718(3) 0.0591(16) Uani 1 1 d .
H14F H 0.6931 1.1925 0.9466 0.071 Uiso 1 1 calc R
C145 C 0.7769(2) 1.0393(2) 0.9561(2) 0.0270(9) Uani 1 1 d .
C146 C 0.8045(2) 0.9821(2) 0.9318(2) 0.0306(10) Uani 1 1 d .
H14G H 0.7750 0.9473 0.8917 0.037 Uiso 1 1 calc R
C147 C 0.8749(2) 0.9760(3) 0.9663(3) 0.0416(12) Uani 1 1 d .
H14H H 0.8941 0.9372 0.9498 0.050 Uiso 1 1 calc R
C148 C 0.9174(3) 1.0269(3) 1.0251(3) 0.0509(14) Uani 1 1 d .
H14I H 0.9656 1.0226 1.0494 0.061 Uiso 1 1 calc R
C149 C 0.8900(3) 1.0832(3) 1.0481(3) 0.0517(15) Uani 1 1 d .
H14J H 0.9198 1.1180 1.0881 0.062 Uiso 1 1 calc R
C150 C 0.8201(3) 1.0904(2) 1.0145(2) 0.0411(12) Uani 1 1 d .
H15B H 0.8016 1.1297 1.0311 0.049 Uiso 1 1 calc R
C151 C 0.4519(2) 0.74854(19) 0.6857(2) 0.0234(9) Uani 1 1 d .
C152 C 0.3807(2) 0.7631(2) 0.6797(2) 0.0308(10) Uani 1 1 d .
C153 C 0.3403(3) 0.7792(2) 0.6182(2) 0.0388(11) Uani 1 1 d .
H15C H 0.2924 0.7883 0.6161 0.047 Uiso 1 1 calc R
C154 C 0.3675(3) 0.7822(2) 0.5602(2) 0.0402(12) Uani 1 1 d .
C155 C 0.4359(3) 0.7655(2) 0.5638(2) 0.0362(11) Uani 1 1 d .
H15D H 0.4552 0.7657 0.5241 0.043 Uiso 1 1 calc R
C156 C 0.4779(2) 0.74828(19) 0.6248(2) 0.0264(9) Uani 1 1 d .
C157 C 0.3433(3) 0.7632(2) 0.7388(3) 0.0401(11) Uani 1 1 d .
H15E H 0.2944 0.7746 0.7233 0.060 Uiso 1 1 calc R
H15F H 0.3740 0.7983 0.7807 0.060 Uiso 1 1 calc R
H15G H 0.3372 0.7168 0.7505 0.060 Uiso 1 1 calc R
C158 C 0.3249(3) 0.8034(3) 0.4950(3) 0.0650(17) Uani 1 1 d .
H15H H 0.3534 0.8023 0.4601 0.098 Uiso 1 1 calc R
H15I H 0.3171 0.8508 0.5083 0.098 Uiso 1 1 calc R
H15J H 0.2767 0.7706 0.4746 0.098 Uiso 1 1 calc R
C159 C 0.5512(2) 0.7303(2) 0.6206(2) 0.0310(10) Uani 1 1 d .
H15K H 0.5580 0.7334 0.5739 0.047 Uiso 1 1 calc R
H15L H 0.5513 0.6825 0.6277 0.047 Uiso 1 1 calc R
H15M H 0.5918 0.7632 0.6574 0.047 Uiso 1 1 calc R
C160 C 0.5529(2) 0.6797(2) 0.7560(2) 0.0226(9) Uani 1 1 d .
C161 C 0.6307(2) 0.6856(2) 0.7708(2) 0.0267(9) Uani 1 1 d .
C162 C 0.6615(2) 0.6264(2) 0.7606(2) 0.0295(10) Uani 1 1 d .
H16B H 0.7140 0.6325 0.7713 0.035 Uiso 1 1 calc R
C163 C 0.6180(2) 0.5593(2) 0.7355(2) 0.0281(10) Uani 1 1 d .
C164 C 0.5422(2) 0.5524(2) 0.7230(2) 0.0258(9) Uani 1 1 d .
H16C H 0.5112 0.5069 0.7065 0.031 Uiso 1 1 calc R
C165 C 0.5094(2) 0.6100(2) 0.7337(2) 0.0237(9) Uani 1 1 d .
C166 C 0.6858(2) 0.7552(2) 0.7970(3) 0.0372(11) Uani 1 1 d .
H16D H 0.7365 0.7472 0.8039 0.056 Uiso 1 1 calc R
H16E H 0.6805 0.7790 0.8421 0.056 Uiso 1 1 calc R
H16F H 0.6763 0.7845 0.7620 0.056 Uiso 1 1 calc R
C167 C 0.6520(3) 0.4970(2) 0.7243(2) 0.0371(11) Uani 1 1 d .
H16G H 0.6127 0.4543 0.7065 0.056 Uiso 1 1 calc R
H16H H 0.6852 0.4939 0.7694 0.056 Uiso 1 1 calc R
H16I H 0.6805 0.5017 0.6898 0.056 Uiso 1 1 calc R
C168 C 0.4267(2) 0.5938(2) 0.7230(2) 0.0297(10) Uani 1 1 d .
H16J H 0.4076 0.5430 0.7077 0.045 Uiso 1 1 calc R
H16K H 0.4028 0.6171 0.6866 0.045 Uiso 1 1 calc R
H16L H 0.4157 0.6107 0.7676 0.045 Uiso 1 1 calc R
C169 C 0.7472(4) 0.9176(4) 0.1765(4) 0.083(2) Uani 1 1 d .
H16M H 0.7412 0.8733 0.1423 0.100 Uiso 1 1 calc R
H16N H 0.7061 0.9117 0.1990 0.100 Uiso 1 1 calc R
C170 C 0.7546(4) 0.5829(3) 0.2912(4) 0.085(2) Uani 1 1 d .
H17B H 0.7944 0.5883 0.2670 0.102 Uiso 1 1 calc R
H17C H 0.7608 0.6278 0.3245 0.102 Uiso 1 1 calc R

loop_
_atom_site_aniso_label
_atom_site_aniso_U_11
_atom_site_aniso_U_22
_atom_site_aniso_U_33
_atom_site_aniso_U_23
_atom_site_aniso_U_13
_atom_site_aniso_U_12
P1 0.0228(5) 0.0190(5) 0.0218(5) 0.0023(4) 0.0065(4) 0.0009(4)
P2 0.0292(6) 0.0156(5) 0.0249(6) 0.0027(4) 0.0126(5) 0.0044(4)
P3 0.0230(5) 0.0174(5) 0.0210(5) 0.0024(4) 0.0060(4) 0.0012(4)
P4 0.0305(6) 0.0159(5) 0.0277(6) 0.0023(4) 0.0138(5) 0.0036(4)
F1 0.0268(12) 0.0239(12) 0.0266(12) 0.0050(10) 0.0080(10) 0.0053(10)
F2 0.0328(13) 0.0213(12) 0.0306(13) 0.0058(10) 0.0189(11) 0.0031(10)
F3 0.0285(12) 0.0234(12) 0.0270(12) 0.0045(10) 0.0107(10) 0.0055(10)
F4 0.0288(12) 0.0202(12) 0.0280(12) 0.0058(9) 0.0157(10) 0.0048(9)
B1 0.024(2) 0.021(2) 0.024(2) 0.0039(19) 0.005(2) 0.0038(19)
B2 0.031(3) 0.019(2) 0.028(3) 0.004(2) 0.018(2) 0.004(2)
B3 0.023(2) 0.023(2) 0.023(2) 0.0026(19) 0.005(2) 0.0048(19)
B4 0.024(2) 0.019(2) 0.027(2) 0.0059(19) 0.013(2) 0.0036(19)
Cl1 0.0586(10) 0.0711(11) 0.181(2) 0.0594(13) 0.0485(12) 0.0211(9)
Cl2 0.0993(15) 0.0969(15) 0.1426(19) 0.0542(14) 0.0468(14) 0.0186(12)
Cl3 0.0517(8) 0.0628(9) 0.0792(10) 0.0287(8) 0.0174(7) 0.0186(7)
Cl4 0.0628(10) 0.0911(13) 0.1059(14) 0.0533(11) 0.0185(9) 0.0165(9)
C1 0.023(2) 0.017(2) 0.022(2) 0.0039(16) 0.0080(17) 0.0002(16)
C2 0.020(2) 0.025(2) 0.024(2) 0.0057(18) 0.0019(17) 0.0005(17)
C3 0.023(2) 0.018(2) 0.029(2) 0.0049(17) 0.0076(18) 0.0048(17)
C4 0.021(2) 0.020(2) 0.023(2) 0.0080(17) 0.0078(17) 0.0012(16)
C5 0.020(2) 0.024(2) 0.022(2) 0.0049(17) 0.0038(17) 0.0045(17)
C6 0.027(2) 0.020(2) 0.024(2) 0.0075(17) 0.0109(18) 0.0084(17)
C7 0.024(2) 0.021(2) 0.026(2) 0.0009(17) 0.0080(18) 0.0046(17)
C8 0.027(2) 0.047(3) 0.035(3) 0.014(2) 0.006(2) -0.003(2)
C9 0.031(3) 0.075(4) 0.036(3) 0.022(3) -0.007(2) -0.003(3)
C10 0.037(3) 0.046(3) 0.032(3) 0.020(2) 0.008(2) 0.011(2)
C11 0.037(3) 0.030(2) 0.031(2) 0.011(2) 0.011(2) 0.003(2)
C12 0.028(2) 0.032(2) 0.026(2) 0.0057(19) 0.0008(19) -0.0043(19)
C13 0.023(2) 0.019(2) 0.025(2) 0.0000(17) 0.0087(17) -0.0010(17)
C14 0.027(2) 0.024(2) 0.021(2) 0.0007(17) 0.0065(17) -0.0001(18)
C15 0.030(2) 0.023(2) 0.029(2) 0.0074(18) 0.0072(19) 0.0046(18)
C16 0.027(2) 0.027(2) 0.035(2) 0.0033(19) 0.0121(19) 0.0061(18)
C17 0.031(2) 0.034(3) 0.028(2) 0.0028(19) 0.0148(19) 0.006(2)
C18 0.026(2) 0.028(2) 0.027(2) 0.0065(18) 0.0099(18) 0.0029(18)
C19 0.026(2) 0.027(2) 0.021(2) 0.0042(17) 0.0061(17) 0.0014(18)
C20 0.033(2) 0.028(2) 0.039(3) -0.006(2) 0.015(2) -0.005(2)
C21 0.035(3) 0.042(3) 0.041(3) -0.001(2) 0.022(2) 0.000(2)
C22 0.030(2) 0.040(3) 0.026(2) 0.004(2) 0.0113(19) -0.007(2)
C23 0.031(2) 0.026(2) 0.031(2) 0.0028(19) 0.005(2) -0.0084(19)
C24 0.031(2) 0.024(2) 0.024(2) 0.0017(18) 0.0083(18) 0.0036(18)
C25 0.016(2) 0.026(2) 0.023(2) 0.0068(17) 0.0010(16) 0.0044(16)
C26 0.020(2) 0.023(2) 0.033(2) 0.0058(18) 0.0037(18) 0.0035(17)
C27 0.020(2) 0.035(3) 0.033(2) 0.012(2) 0.0039(18) -0.0001(18)
C28 0.017(2) 0.024(2) 0.049(3) 0.012(2) 0.0018(19) 0.0022(17)
C29 0.026(2) 0.022(2) 0.041(3) 0.0014(19) 0.004(2) 0.0039(18)
C30 0.023(2) 0.021(2) 0.031(2) 0.0027(18) 0.0012(18) 0.0025(17)
C31 0.034(3) 0.035(3) 0.034(3) 0.004(2) 0.014(2) 0.001(2)
C32 0.030(3) 0.036(3) 0.062(3) 0.021(2) 0.008(2) 0.007(2)
C33 0.043(3) 0.028(2) 0.027(2) -0.0030(19) 0.003(2) 0.005(2)
C34 0.029(2) 0.017(2) 0.020(2) -0.0031(16) 0.0005(17) 0.0038(17)
C35 0.031(2) 0.020(2) 0.034(2) 0.0028(18) -0.0008(19) 0.0061(18)
C36 0.031(3) 0.029(3) 0.046(3) -0.004(2) -0.008(2) 0.006(2)
C37 0.050(3) 0.035(3) 0.038(3) 0.007(2) -0.011(2) 0.012(2)
C38 0.053(3) 0.033(3) 0.030(3) 0.008(2) 0.000(2) 0.008(2)
C39 0.040(3) 0.020(2) 0.019(2) 0.0010(17) 0.0013(18) 0.0096(19)
C40 0.023(2) 0.044(3) 0.072(4) 0.024(3) 0.007(2) 0.004(2)
C41 0.071(4) 0.087(5) 0.069(4) 0.031(4) -0.028(3) 0.022(4)
C42 0.046(3) 0.031(2) 0.029(2) 0.013(2) 0.011(2) 0.008(2)
C43 0.020(2) 0.017(2) 0.027(2) 0.0051(17) 0.0075(17) 0.0047(16)
C44 0.031(2) 0.030(2) 0.021(2) 0.0038(18) 0.0081(18) 0.0018(19)
C45 0.030(2) 0.027(2) 0.028(2) 0.0125(18) 0.0117(19) 0.0004(18)
C46 0.022(2) 0.019(2) 0.029(2) 0.0054(17) 0.0115(17) 0.0081(17)
C47 0.038(2) 0.022(2) 0.024(2) 0.0026(17) 0.0150(19) 0.0062(19)
C48 0.038(2) 0.020(2) 0.029(2) 0.0075(18) 0.0176(19) 0.0031(18)
C49 0.033(2) 0.023(2) 0.021(2) 0.0064(17) 0.0070(18) 0.0000(18)
C50 0.053(3) 0.022(2) 0.031(3) 0.0042(19) 0.005(2) -0.001(2)
C51 0.037(3) 0.045(3) 0.030(3) 0.011(2) -0.007(2) -0.011(2)
C52 0.034(3) 0.050(3) 0.042(3) 0.021(2) 0.005(2) 0.005(2)
C53 0.030(2) 0.041(3) 0.040(3) 0.016(2) 0.011(2) 0.009(2)
C54 0.030(2) 0.023(2) 0.031(2) 0.0042(18) 0.0098(19) 0.0033(18)
C55 0.052(3) 0.021(2) 0.033(3) 0.0031(19) 0.026(2) 0.008(2)
C56 0.108(5) 0.081(4) 0.037(3) 0.021(3) 0.037(3) 0.062(4)
C57 0.130(6) 0.096(5) 0.039(3) 0.012(3) 0.022(4) 0.091(5)
C58 0.080(4) 0.047(3) 0.064(4) 0.001(3) 0.048(3) 0.023(3)
C59 0.114(5) 0.056(4) 0.051(4) 0.014(3) 0.050(4) 0.027(4)
C60 0.103(5) 0.054(4) 0.063(4) 0.024(3) 0.048(4) 0.037(3)
C61 0.026(2) 0.0128(19) 0.027(2) 0.0018(16) 0.0122(18) 0.0072(16)
C62 0.023(2) 0.020(2) 0.029(2) 0.0002(17) 0.0100(18) 0.0037(17)
C63 0.028(2) 0.020(2) 0.024(2) 0.0018(17) 0.0066(18) 0.0089(17)
C64 0.035(2) 0.017(2) 0.032(2) 0.0066(17) 0.016(2) 0.0089(18)
C65 0.028(2) 0.024(2) 0.042(3) 0.011(2) 0.020(2) 0.0083(18)
C66 0.027(2) 0.025(2) 0.032(2) 0.0058(18) 0.0121(19) 0.0111(18)
C67 0.035(2) 0.020(2) 0.023(2) 0.0074(17) 0.0165(18) 0.0037(18)
C68 0.038(3) 0.026(2) 0.037(3) 0.0103(19) 0.022(2) 0.0067(19)
C69 0.036(3) 0.036(3) 0.042(3) 0.017(2) 0.024(2) 0.016(2)
C70 0.052(3) 0.031(3) 0.034(3) 0.015(2) 0.027(2) 0.020(2)
C71 0.054(3) 0.021(2) 0.031(2) 0.0097(19) 0.022(2) 0.007(2)
C72 0.039(2) 0.024(2) 0.025(2) 0.0071(18) 0.0179(19) 0.0076(19)
C73 0.030(2) 0.036(3) 0.051(3) 0.005(2) 0.016(2) 0.007(2)
C74 0.069(4) 0.037(3) 0.051(3) 0.021(2) 0.035(3) 0.028(3)
C75 0.040(3) 0.022(2) 0.036(3) 0.0033(19) 0.017(2) -0.0004(19)
C76 0.033(2) 0.013(2) 0.031(2) 0.0027(17) 0.0138(19) 0.0012(17)
C77 0.037(3) 0.015(2) 0.036(3) 0.0014(18) 0.011(2) 0.0004(18)
C78 0.036(3) 0.023(2) 0.048(3) 0.002(2) 0.002(2) 0.005(2)
C79 0.049(3) 0.027(2) 0.029(3) 0.002(2) 0.004(2) -0.006(2)
C80 0.045(3) 0.024(2) 0.029(2) -0.0011(19) 0.011(2) -0.006(2)
C81 0.043(3) 0.015(2) 0.028(2) 0.0013(17) 0.013(2) -0.0036(18)
C82 0.036(3) 0.041(3) 0.051(3) 0.012(2) 0.018(2) 0.017(2)
C83 0.065(4) 0.053(3) 0.042(3) 0.014(3) 0.000(3) 0.001(3)
C84 0.043(3) 0.031(2) 0.032(2) 0.0034(19) 0.023(2) 0.004(2)
C85 0.024(2) 0.019(2) 0.018(2) 0.0031(16) 0.0101(17) -0.0003(16)
C86 0.023(2) 0.023(2) 0.023(2) 0.0064(17) 0.0048(17) 0.0041(17)
C87 0.025(2) 0.017(2) 0.029(2) 0.0053(17) 0.0078(18) 0.0037(17)
C88 0.022(2) 0.022(2) 0.024(2) 0.0067(17) 0.0089(17) 0.0028(17)
C89 0.023(2) 0.024(2) 0.018(2) 0.0043(17) 0.0043(17) 0.0041(17)
C90 0.028(2) 0.019(2) 0.025(2) 0.0067(17) 0.0091(18) 0.0073(17)
C91 0.025(2) 0.021(2) 0.022(2) 0.0064(17) 0.0048(17) -0.0002(17)
C92 0.032(2) 0.026(2) 0.026(2) 0.0030(18) 0.0086(19) 0.0018(19)
C93 0.034(3) 0.026(2) 0.030(2) 0.0055(19) 0.005(2) -0.0073(19)
C94 0.030(2) 0.039(3) 0.028(2) 0.010(2) 0.0074(19) -0.005(2)
C95 0.033(2) 0.035(3) 0.033(2) 0.003(2) 0.015(2) 0.002(2)
C96 0.033(2) 0.024(2) 0.032(2) -0.0005(19) 0.011(2) -0.0009(19)
C97 0.024(2) 0.019(2) 0.023(2) 0.0010(17) 0.0063(17) 0.0006(17)
C98 0.031(2) 0.023(2) 0.024(2) 0.0068(18) 0.0078(18) 0.0042(18)
C99 0.033(2) 0.030(2) 0.027(2) 0.0034(19) 0.0142(19) 0.0065(19)
C100 0.028(2) 0.023(2) 0.031(2) 0.0036(18) 0.0076(19) 0.0073(18)
C101 0.034(2) 0.021(2) 0.027(2) 0.0077(18) 0.0063(19) 0.0048(18)
C102 0.031(2) 0.024(2) 0.022(2) 0.0032(17) 0.0067(18) 0.0024(18)
C103 0.026(2) 0.018(2) 0.023(2) 0.0023(16) 0.0062(17) 0.0062(17)
C104 0.023(2) 0.026(2) 0.023(2) 0.0038(18) 0.0030(17) 0.0002(17)
C105 0.032(2) 0.019(2) 0.029(2) 0.0051(18) 0.0115(19) 0.0040(18)
C106 0.037(3) 0.035(3) 0.029(2) 0.013(2) 0.003(2) 0.008(2)
C107 0.025(2) 0.060(3) 0.048(3) 0.028(3) -0.005(2) 0.001(2)
C108 0.024(2) 0.038(3) 0.039(3) 0.016(2) 0.002(2) 0.0003(19)
C109 0.029(2) 0.017(2) 0.025(2) 0.0001(17) 0.0040(18) 0.0052(17)
C110 0.037(3) 0.024(2) 0.023(2) -0.0010(18) 0.0027(19) 0.0047(19)
C111 0.052(3) 0.032(3) 0.026(2) 0.011(2) 0.003(2) 0.008(2)
C112 0.036(3) 0.038(3) 0.037(3) 0.008(2) -0.010(2) 0.006(2)
C113 0.029(2) 0.032(3) 0.045(3) 0.007(2) -0.004(2) 0.003(2)
C114 0.028(2) 0.024(2) 0.037(3) 0.0070(19) 0.0003(19) 0.0025(18)
C115 0.043(3) 0.033(3) 0.033(2) 0.015(2) 0.012(2) 0.010(2)
C116 0.046(3) 0.075(4) 0.058(4) 0.031(3) -0.012(3) 0.013(3)
C117 0.026(3) 0.051(3) 0.078(4) 0.037(3) 0.013(3) 0.009(2)
C118 0.0151(19) 0.025(2) 0.025(2) 0.0019(17) 0.0031(16) 0.0002(16)
C119 0.026(2) 0.025(2) 0.029(2) 0.0022(18) 0.0035(18) 0.0045(18)
C120 0.029(2) 0.022(2) 0.041(3) 0.0007(19) 0.008(2) 0.0045(18)
C121 0.023(2) 0.024(2) 0.047(3) 0.010(2) 0.008(2) 0.0063(18)
C122 0.024(2) 0.036(3) 0.029(2) 0.012(2) 0.0056(18) 0.0027(19)
C123 0.022(2) 0.028(2) 0.027(2) 0.0048(18) 0.0055(18) 0.0030(18)
C124 0.042(3) 0.029(2) 0.030(2) -0.0008(19) 0.003(2) 0.003(2)
C125 0.039(3) 0.035(3) 0.059(3) 0.022(2) 0.014(2) 0.011(2)
C126 0.040(3) 0.037(3) 0.033(3) 0.000(2) 0.019(2) -0.002(2)
C127 0.021(2) 0.019(2) 0.028(2) 0.0023(17) 0.0081(17) 0.0066(16)
C128 0.040(3) 0.019(2) 0.030(2) 0.0071(18) 0.018(2) 0.0049(18)
C129 0.037(2) 0.020(2) 0.025(2) 0.0018(17) 0.0143(19) 0.0044(18)
C130 0.023(2) 0.018(2) 0.028(2) 0.0060(17) 0.0121(17) 0.0090(17)
C131 0.022(2) 0.022(2) 0.027(2) 0.0083(17) 0.0088(17) 0.0038(17)
C132 0.024(2) 0.025(2) 0.023(2) 0.0064(17) 0.0069(17) 0.0050(17)
C133 0.029(2) 0.0120(19) 0.030(2) -0.0004(17) 0.0144(18) 0.0043(16)
C134 0.028(2) 0.022(2) 0.033(2) 0.0067(18) 0.0119(19) 0.0107(18)
C135 0.030(2) 0.026(2) 0.043(3) 0.009(2) 0.019(2) 0.0049(19)
C136 0.037(3) 0.017(2) 0.033(2) 0.0059(18) 0.016(2) 0.0105(18)
C137 0.032(2) 0.018(2) 0.032(2) 0.0051(18) 0.0105(19) 0.0094(18)
C138 0.025(2) 0.021(2) 0.035(2) 0.0021(18) 0.0115(19) 0.0061(17)
C139 0.042(3) 0.026(2) 0.038(3) 0.001(2) 0.025(2) 0.004(2)
C140 0.065(4) 0.032(3) 0.071(4) 0.010(3) 0.043(3) 0.015(3)
C141 0.073(4) 0.053(3) 0.073(4) 0.022(3) 0.053(3) 0.027(3)
C142 0.060(3) 0.036(3) 0.049(3) -0.003(2) 0.030(3) 0.011(2)
C143 0.083(4) 0.032(3) 0.074(4) -0.003(3) 0.047(4) 0.015(3)
C144 0.087(4) 0.030(3) 0.079(4) 0.006(3) 0.063(4) 0.012(3)
C145 0.033(2) 0.020(2) 0.024(2) 0.0051(17) 0.0094(19) -0.0037(18)
C146 0.027(2) 0.030(2) 0.031(2) 0.0083(19) 0.0027(19) 0.0008(19)
C147 0.034(3) 0.041(3) 0.051(3) 0.020(2) 0.008(2) 0.006(2)
C148 0.033(3) 0.058(4) 0.050(3) 0.025(3) -0.006(2) -0.009(3)
C149 0.056(3) 0.044(3) 0.033(3) 0.008(2) -0.006(2) -0.022(3)
C150 0.053(3) 0.027(3) 0.033(3) 0.004(2) 0.003(2) -0.005(2)
C151 0.032(2) 0.0120(19) 0.026(2) 0.0027(16) 0.0099(18) 0.0026(17)
C152 0.035(2) 0.019(2) 0.037(3) 0.0040(19) 0.008(2) 0.0077(19)
C153 0.044(3) 0.028(2) 0.047(3) 0.009(2) 0.009(2) 0.017(2)
C154 0.050(3) 0.025(2) 0.039(3) 0.008(2) -0.002(2) 0.012(2)
C155 0.057(3) 0.021(2) 0.026(2) 0.0037(18) 0.008(2) 0.000(2)
C156 0.037(2) 0.012(2) 0.027(2) 0.0007(17) 0.0101(19) 0.0019(17)
C157 0.036(3) 0.042(3) 0.053(3) 0.011(2) 0.020(2) 0.022(2)
C158 0.090(5) 0.053(4) 0.048(3) 0.019(3) -0.004(3) 0.028(3)
C159 0.041(3) 0.027(2) 0.025(2) 0.0021(18) 0.016(2) -0.0011(19)
C160 0.027(2) 0.022(2) 0.022(2) 0.0066(17) 0.0113(17) 0.0050(17)
C161 0.031(2) 0.024(2) 0.028(2) 0.0065(18) 0.0131(19) 0.0061(18)
C162 0.031(2) 0.033(2) 0.032(2) 0.010(2) 0.018(2) 0.013(2)
C163 0.040(3) 0.029(2) 0.024(2) 0.0110(18) 0.0180(19) 0.014(2)
C164 0.037(2) 0.020(2) 0.023(2) 0.0052(17) 0.0136(19) 0.0051(18)
C165 0.034(2) 0.022(2) 0.020(2) 0.0067(17) 0.0121(18) 0.0078(18)
C166 0.025(2) 0.034(3) 0.050(3) 0.001(2) 0.013(2) 0.005(2)
C167 0.052(3) 0.033(3) 0.039(3) 0.012(2) 0.025(2) 0.019(2)
C168 0.031(2) 0.023(2) 0.035(2) 0.0040(19) 0.015(2) 0.0003(18)
C169 0.072(5) 0.073(5) 0.098(5) 0.012(4) 0.024(4) 0.006(4)
C170 0.092(5) 0.057(4) 0.087(5) 0.017(4) -0.009(4) 0.011(4)

loop_
_atom_type_symbol
_atom_type_description
_atom_type_scat_dispersion_real
_atom_type_scat_dispersion_imag
_atom_type_scat_source
C C 0.0033 0.0016 'International Tables Vol C Tables 4.2.6.8 and 6.1.1.4'
H H 0.0000 0.0000 'International Tables Vol C Tables 4.2.6.8 and 6.1.1.4'
P P 0.1023 0.0942 'International Tables Vol C Tables 4.2.6.8 and 6.1.1.4'
F F 0.0171 0.0103 'International Tables Vol C Tables 4.2.6.8 and 6.1.1.4'
Cl Cl 0.1484 0.1585 'International Tables Vol C Tables 4.2.6.8 and 6.1.1.4'
B B 0.0013 0.0007 'International Tables Vol C Tables 4.2.6.8 and 6.1.1.4'

loop_
_geom_angle_atom_site_label_1
_geom_angle_atom_site_label_2
_geom_angle_atom_site_label_3
_geom_angle
C1 P1 C7 107.39(18)
C1 P1 C13 112.03(18)
C7 P1 C13 108.24(18)
C1 P1 C19 111.84(18)
C7 P1 C19 110.22(19)
C13 P1 C19 107.07(18)
C43 P2 C61 109.48(18)
C43 P2 C49 106.88(18)
C61 P2 C49 109.50(18)
C43 P2 C55 112.66(19)
C61 P2 C55 109.18(18)
C49 P2 C55 109.1(2)
C85 P3 C97 112.14(18)
C85 P3 C91 112.43(18)
C97 P3 C91 106.87(18)
C85 P3 C103 106.93(18)
C97 P3 C103 108.88(18)
C91 P3 C103 109.54(18)
C127 P4 C145 107.28(18)
C127 P4 C133 110.05(18)
C145 P4 C133 108.45(19)
C127 P4 C139 113.81(19)
C145 P4 C139 110.3(2)
C133 P4 C139 106.89(19)
F1 B1 C34 108.9(3)
F1 B1 C25 103.7(3)
C34 B1 C25 116.1(3)
F1 B1 C4 102.2(3)
C34 B1 C4 111.4(3)
C25 B1 C4 113.1(3)
F2 B2 C67 104.4(3)
F2 B2 C46 104.2(3)
C67 B2 C46 117.7(3)
F2 B2 C76 112.4(3)
C67 B2 C76 113.0(3)
C46 B2 C76 104.9(3)
F3 B3 C118 103.9(3)
F3 B3 C88 102.2(3)
C118 B3 C88 114.2(3)
F3 B3 C109 108.9(3)
C118 B3 C109 115.8(3)
C88 B3 C109 110.6(3)
F4 B4 C160 104.2(3)
F4 B4 C130 103.4(3)
C160 B4 C130 117.8(3)
F4 B4 C151 112.1(3)
C160 B4 C151 113.8(3)
C130 B4 C151 105.2(3)
C6 C1 C2 118.7(3)
C6 C1 P1 122.6(3)
C2 C1 P1 118.7(3)
C3 C2 C1 120.2(4)
C3 C2 H2A 119.9
C1 C2 H2A 119.9
C2 C3 C4 122.7(4)
C2 C3 H3A 118.7
C4 C3 H3A 118.7
C5 C4 C3 115.7(3)
C5 C4 B1 124.8(3)
C3 C4 B1 119.3(3)
C6 C5 C4 123.0(4)
C6 C5 H5A 118.5
C4 C5 H5A 118.5
C1 C6 C5 119.7(4)
C1 C6 H6A 120.1
C5 C6 H6A 120.1
C8 C7 C12 118.9(4)
C8 C7 P1 122.1(3)
C12 C7 P1 118.6(3)
C7 C8 C9 119.4(4)
C7 C8 H8A 120.3
C9 C8 H8A 120.3
C10 C9 C8 120.8(4)
C10 C9 H9A 119.6
C8 C9 H9A 119.6
C11 C10 C9 120.4(4)
C11 C10 H10A 119.8
C9 C10 H10A 119.8
C10 C11 C12 119.4(4)
C10 C11 H11A 120.3
C12 C11 H11A 120.3
C11 C12 C7 120.9(4)
C11 C12 H12A 119.5
C7 C12 H12A 119.5
C18 C13 C14 120.0(4)
C18 C13 P1 120.4(3)
C14 C13 P1 119.4(3)
C15 C14 C13 119.5(4)
C15 C14 H14A 120.2
C13 C14 H14A 120.2
C16 C15 C14 119.9(4)
C16 C15 H15A 120.0
C14 C15 H15A 120.0
C15 C16 C17 120.7(4)
C15 C16 H16A 119.6
C17 C16 H16A 119.6
C18 C17 C16 120.0(4)
C18 C17 H17A 120.0
C16 C17 H17A 120.0
C17 C18 C13 119.8(4)
C17 C18 H18A 120.1
C13 C18 H18A 120.1
C20 C19 C24 119.1(4)
C20 C19 P1 121.2(3)
C24 C19 P1 119.6(3)
C21 C20 C19 120.2(4)
C21 C20 H20A 119.9
C19 C20 H20A 119.9
C22 C21 C20 120.4(4)
C22 C21 H21A 119.8
C20 C21 H21A 119.8
C21 C22 C23 119.9(4)
C21 C22 H22A 120.0
C23 C22 H22A 120.0
C22 C23 C24 120.7(4)
C22 C23 H23A 119.6
C24 C23 H23A 119.6
C23 C24 C19 119.7(4)
C23 C24 H24A 120.2
C19 C24 H24A 120.2
C26 C25 C30 114.8(4)
C26 C25 B1 126.8(3)
C30 C25 B1 118.4(3)
C27 C26 C25 122.4(4)
C27 C26 C31 115.2(4)
C25 C26 C31 122.3(4)
C28 C27 C26 122.0(4)
C28 C27 H27A 119.0
C26 C27 H27A 119.0
C27 C28 C29 117.0(4)
C27 C28 C32 121.1(4)
C29 C28 C32 121.9(4)
C28 C29 C30 122.2(4)
C28 C29 H29A 118.9
C30 C29 H29A 118.9
C29 C30 C25 121.6(4)
C29 C30 C33 115.9(4)
C25 C30 C33 122.5(4)
C26 C31 H31A 109.5
C26 C31 H31B 109.5
H31A C31 H31B 109.5
C26 C31 H31C 109.5
H31A C31 H31C 109.5
H31B C31 H31C 109.5
C28 C32 H32A 109.5
C28 C32 H32B 109.5
H32A C32 H32B 109.5
C28 C32 H32C 109.5
H32A C32 H32C 109.5
H32B C32 H32C 109.5
C30 C33 H33A 109.5
C30 C33 H33B 109.5
H33A C33 H33B 109.5
C30 C33 H33C 109.5
H33A C33 H33C 109.5
H33B C33 H33C 109.5
C35 C34 C39 115.2(4)
C35 C34 B1 125.9(4)
C39 C34 B1 119.0(4)
C36 C35 C34 121.4(4)
C36 C35 C40 115.4(4)
C34 C35 C40 123.1(4)
C37 C36 C35 122.3(4)
C37 C36 H36A 118.9
C35 C36 H36A 118.9
C38 C37 C36 117.2(4)
C38 C37 C41 122.5(5)
C36 C37 C41 120.3(5)
C37 C38 C39 122.7(4)
C37 C38 H38A 118.7
C39 C38 H38A 118.7
C38 C39 C34 121.2(4)
C38 C39 C42 115.5(4)
C34 C39 C42 123.3(4)
C35 C40 H40A 109.5
C35 C40 H40B 109.5
H40A C40 H40B 109.5
C35 C40 H40C 109.5
H40A C40 H40C 109.5
H40B C40 H40C 109.5
C37 C41 H41A 109.5
C37 C41 H41B 109.5
H41A C41 H41B 109.5
C37 C41 H41C 109.5
H41A C41 H41C 109.5
H41B C41 H41C 109.5
C39 C42 H42A 109.5
C39 C42 H42B 109.5
H42A C42 H42B 109.5
C39 C42 H42C 109.5
H42A C42 H42C 109.5
H42B C42 H42C 109.5
C48 C43 C44 118.6(4)
C48 C43 P2 120.6(3)
C44 C43 P2 120.2(3)
C45 C44 C43 120.1(4)
C45 C44 H44A 120.0
C43 C44 H44A 120.0
C44 C45 C46 123.0(4)
C44 C45 H45A 118.5
C46 C45 H45A 118.5
C45 C46 C47 115.1(4)
C45 C46 B2 121.2(3)
C47 C46 B2 123.7(3)
C48 C47 C46 123.1(4)
C48 C47 H47A 118.5
C46 C47 H47A 118.5
C47 C48 C43 120.2(4)
C47 C48 H48A 119.9
C43 C48 H48A 119.9
C54 C49 C50 119.2(4)
C54 C49 P2 118.7(3)
C50 C49 P2 122.0(3)
C51 C50 C49 119.7(4)
C51 C50 H50A 120.1
C49 C50 H50A 120.1
C52 C51 C50 120.4(4)
C52 C51 H51A 119.8
C50 C51 H51A 119.8
C53 C52 C51 120.7(4)
C53 C52 H52A 119.7
C51 C52 H52A 119.7
C52 C53 C54 119.9(4)
C52 C53 H53A 120.1
C54 C53 H53A 120.1
C53 C54 C49 120.1(4)
C53 C54 H54A 119.9
C49 C54 H54A 119.9
C56 C55 C60 118.7(4)
C56 C55 P2 122.2(4)
C60 C55 P2 118.3(4)
C55 C56 C57 121.0(5)
C55 C56 H56A 119.5
C57 C56 H56A 119.5
C58 C57 C56 122.1(5)
C58 C57 H57A 118.9
C56 C57 H57A 118.9
C57 C58 C59 118.9(5)
C57 C58 H58A 120.5
C59 C58 H58A 120.5
C60 C59 C58 118.9(5)
C60 C59 H59A 120.5
C58 C59 H59A 120.5
C59 C60 C55 119.1(5)
C59 C60 H60A 120.5
C55 C60 H60A 120.5
C62 C61 C66 119.7(4)
C62 C61 P2 120.2(3)
C66 C61 P2 120.0(3)
C63 C62 C61 119.7(4)
C63 C62 H62A 120.2
C61 C62 H62A 120.2
C64 C63 C62 120.1(4)
C64 C63 H63A 120.0
C62 C63 H63A 120.0
C63 C64 C65 120.7(4)
C63 C64 H64A 119.7
C65 C64 H64A 119.7
C66 C65 C64 119.7(4)
C66 C65 H65A 120.1
C64 C65 H65A 120.1
C65 C66 C61 120.0(4)
C65 C66 H66A 120.0
C61 C66 H66A 120.0
C68 C67 C72 115.3(4)
C68 C67 B2 128.2(4)
C72 C67 B2 116.4(4)
C69 C68 C67 121.2(4)
C69 C68 C73 115.6(4)
C67 C68 C73 123.2(4)
C70 C69 C68 122.1(4)
C70 C69 H69A 119.0
C68 C69 H69A 119.0
C71 C70 C69 117.7(4)
C71 C70 C74 120.9(4)
C69 C70 C74 121.4(4)
C70 C71 C72 122.1(4)
C70 C71 H71A 119.0
C72 C71 H71A 119.0
C71 C72 C67 121.4(4)
C71 C72 C75 116.4(4)
C67 C72 C75 122.1(4)
C68 C73 H73A 109.5
C68 C73 H73B 109.5
H73A C73 H73B 109.5
C68 C73 H73C 109.5
H73A C73 H73C 109.5
H73B C73 H73C 109.5
C70 C74 H74A 109.5
C70 C74 H74B 109.5
H74A C74 H74B 109.5
C70 C74 H74C 109.5
H74A C74 H74C 109.5
H74B C74 H74C 109.5
C72 C75 H75A 109.5
C72 C75 H75B 109.5
H75A C75 H75B 109.5
C72 C75 H75C 109.5
H75A C75 H75C 109.5
H75B C75 H75C 109.5
C77 C76 C81 115.3(4)
C77 C76 B2 122.4(3)
C81 C76 B2 121.8(4)
C78 C77 C76 121.4(4)
C78 C77 C82 116.6(4)
C76 C77 C82 122.0(4)
C77 C78 C79 122.3(4)
C77 C78 H78A 118.8
C79 C78 H78A 118.8
C80 C79 C78 116.5(4)
C80 C79 C83 122.6(5)
C78 C79 C83 120.9(5)
C79 C80 C81 123.1(4)
C79 C80 H80A 118.5
C81 C80 H80A 118.5
C80 C81 C76 121.3(4)
C80 C81 C84 115.4(4)
C76 C81 C84 123.3(4)
C77 C82 H82A 109.5
C77 C82 H82B 109.5
H82A C82 H82B 109.5
C77 C82 H82C 109.5
H82A C82 H82C 109.5
H82B C82 H82C 109.5
C79 C83 H83A 109.5
C79 C83 H83B 109.5
H83A C83 H83B 109.5
C79 C83 H83C 109.5
H83A C83 H83C 109.5
H83B C83 H83C 109.5
C81 C84 H84A 109.5
C81 C84 H84B 109.5
H84A C84 H84B 109.5
C81 C84 H84C 109.5
H84A C84 H84C 109.5
H84B C84 H84C 109.5
C90 C85 C86 118.5(3)
C90 C85 P3 123.0(3)
C86 C85 P3 118.5(3)
C87 C86 C85 120.0(4)
C87 C86 H86A 120.0
C85 C86 H86A 120.0
C86 C87 C88 122.9(4)
C86 C87 H87A 118.5
C88 C87 H87A 118.5
C89 C88 C87 115.8(4)
C89 C88 B3 124.5(3)
C87 C88 B3 119.4(3)
C90 C89 C88 122.6(4)
C90 C89 H89A 118.7
C88 C89 H89A 118.7
C85 C90 C89 120.1(4)
C85 C90 H90A 119.9
C89 C90 H90A 119.9
C96 C91 C92 119.5(4)
C96 C91 P3 122.1(3)
C92 C91 P3 118.3(3)
C93 C92 C91 119.8(4)
C93 C92 H92A 120.1
C91 C92 H92A 120.1
C92 C93 C94 120.4(4)
C92 C93 H93A 119.8
C94 C93 H93A 119.8
C95 C94 C93 119.8(4)
C95 C94 H94A 120.1
C93 C94 H94A 120.1
C94 C95 C96 120.7(4)
C94 C95 H95A 119.7
C96 C95 H95A 119.7
C95 C96 C91 119.9(4)
C95 C96 H96A 120.1
C91 C96 H96A 120.1
C98 C97 C102 119.8(4)
C98 C97 P3 120.4(3)
C102 C97 P3 119.7(3)
C99 C98 C97 119.8(4)
C99 C98 H98A 120.1
C97 C98 H98A 120.1
C98 C99 C100 120.0(4)
C98 C99 H99A 120.0
C100 C99 H99A 120.0
C101 C100 C99 120.9(4)
C101 C100 H10B 119.5
C99 C100 H10B 119.5
C102 C101 C100 119.6(4)
C102 C101 H10C 120.2
C100 C101 H10C 120.2
C101 C102 C97 120.0(4)
C101 C102 H10D 120.0
C97 C102 H10D 120.0
C108 C103 C104 119.6(4)
C108 C103 P3 122.4(3)
C104 C103 P3 118.0(3)
C105 C104 C103 120.4(4)
C105 C104 H10E 119.8
C103 C104 H10E 119.8
C106 C105 C104 119.6(4)
C106 C105 H10F 120.2
C104 C105 H10F 120.2
C105 C106 C107 120.3(4)
C105 C106 H10G 119.8
C107 C106 H10G 119.8
C108 C107 C106 120.3(4)
C108 C107 H10H 119.8
C106 C107 H10H 119.8
C103 C108 C107 119.8(4)
C103 C108 H10I 120.1
C107 C108 H10I 120.1
C114 C109 C110 115.9(4)
C114 C109 B3 124.9(4)
C110 C109 B3 119.2(4)
C111 C110 C109 120.8(4)
C111 C110 C115 115.8(4)
C109 C110 C115 123.4(4)
C112 C111 C110 122.6(4)
C112 C111 H11B 118.7
C110 C111 H11B 118.7
C113 C112 C111 116.9(4)
C113 C112 C116 121.4(5)
C111 C112 C116 121.7(4)
C112 C113 C114 122.7(4)
C112 C113 H11C 118.7
C114 C113 H11C 118.7
C113 C114 C109 121.1(4)
C113 C114 C117 115.2(4)
C109 C114 C117 123.7(4)
C110 C115 H11D 109.5
C110 C115 H11E 109.5
H11D C115 H11E 109.5
C110 C115 H11F 109.5
H11D C115 H11F 109.5
H11E C115 H11F 109.5
C112 C116 H11G 109.5
C112 C116 H11H 109.5
H11G C116 H11H 109.5
C112 C116 H11I 109.5
H11G C116 H11I 109.5
H11H C116 H11I 109.5
C114 C117 H11J 109.5
C114 C117 H11K 109.5
H11J C117 H11K 109.5
C114 C117 H11L 109.5
H11J C117 H11L 109.5
H11K C117 H11L 109.5
C123 C118 C119 114.3(4)
C123 C118 B3 127.2(3)
C119 C118 B3 118.5(3)
C120 C119 C118 121.7(4)
C120 C119 C124 116.2(4)
C118 C119 C124 122.0(4)
C121 C120 C119 122.4(4)
C121 C120 H12B 118.8
C119 C120 H12B 118.8
C122 C121 C120 116.5(4)
C122 C121 C125 121.8(4)
C120 C121 C125 121.6(4)
C121 C122 C123 122.9(4)
C121 C122 H12C 118.5
C123 C122 H12C 118.5
C122 C123 C118 122.2(4)
C122 C123 C126 115.4(4)
C118 C123 C126 122.3(4)
C119 C124 H12D 109.5
C119 C124 H12E 109.5
H12D C124 H12E 109.5
C119 C124 H12F 109.5
H12D C124 H12F 109.5
H12E C124 H12F 109.5
C121 C125 H12G 109.5
C121 C125 H12H 109.5
H12G C125 H12H 109.5
C121 C125 H12I 109.5
H12G C125 H12I 109.5
H12H C125 H12I 109.5
C123 C126 H12J 109.5
C123 C126 H12K 109.5
H12J C126 H12K 109.5
C123 C126 H12L 109.5
H12J C126 H12L 109.5
H12K C126 H12L 109.5
C128 C127 C132 118.1(4)
C128 C127 P4 121.3(3)
C132 C127 P4 120.5(3)
C129 C128 C127 120.3(4)
C129 C128 H12M 119.8
C127 C128 H12M 119.8
C128 C129 C130 123.4(4)
C128 C129 H12N 118.3
C130 C129 H12N 118.3
C129 C130 C131 115.3(4)
C129 C130 B4 124.3(3)
C131 C130 B4 120.3(3)
C132 C131 C130 122.6(4)
C132 C131 H13A 118.7
C130 C131 H13A 118.7
C131 C132 C127 120.2(4)
C131 C132 H13B 119.9
C127 C132 H13B 119.9
C134 C133 C138 119.9(4)
C134 C133 P4 120.4(3)
C138 C133 P4 119.7(3)
C133 C134 C135 120.1(4)
C133 C134 H13C 120.0
C135 C134 H13C 120.0
C136 C135 C134 119.4(4)
C136 C135 H13D 120.3
C134 C135 H13D 120.3
C135 C136 C137 121.0(4)
C135 C136 H13E 119.5
C137 C136 H13E 119.5
C138 C137 C136 119.6(4)
C138 C137 H13F 120.2
C136 C137 H13F 120.2
C137 C138 C133 119.9(4)
C137 C138 H13G 120.1
C133 C138 H13G 120.1
C144 C139 C140 117.9(4)
C144 C139 P4 119.0(3)
C140 C139 P4 123.0(3)
C139 C140 C141 120.2(5)
C139 C140 H14B 119.9
C141 C140 H14B 119.9
C142 C141 C140 120.3(5)
C142 C141 H14C 119.9
C140 C141 H14C 119.9
C143 C142 C141 118.6(5)
C143 C142 H14D 120.7
C141 C142 H14D 120.7
C142 C143 C144 121.5(5)
C142 C143 H14E 119.3
C144 C143 H14E 119.3
C139 C144 C143 121.0(5)
C139 C144 H14F 119.5
C143 C144 H14F 119.5
C150 C145 C146 120.1(4)
C150 C145 P4 121.2(3)
C146 C145 P4 118.5(3)
C147 C146 C145 119.8(4)
C147 C146 H14G 120.1
C145 C146 H14G 120.1
C146 C147 C148 119.7(5)
C146 C147 H14H 120.2
C148 C147 H14H 120.2
C149 C148 C147 120.0(5)
C149 C148 H14I 120.0
C147 C148 H14I 120.0
C148 C149 C150 121.3(5)
C148 C149 H14J 119.3
C150 C149 H14J 119.3
C149 C150 C145 119.0(5)
C149 C150 H15B 120.5
C145 C150 H15B 120.5
C152 C151 C156 116.0(4)
C152 C151 B4 122.3(3)
C156 C151 B4 121.2(3)
C153 C152 C151 121.4(4)
C153 C152 C157 115.5(4)
C151 C152 C157 123.0(4)
C154 C153 C152 122.3(4)
C154 C153 H15C 118.8
C152 C153 H15C 118.8
C155 C154 C153 117.3(4)
C155 C154 C158 120.7(5)
C153 C154 C158 122.0(5)
C154 C155 C156 121.8(4)
C154 C155 H15D 119.1
C156 C155 H15D 119.1
C155 C156 C151 121.0(4)
C155 C156 C159 115.7(4)
C151 C156 C159 123.3(4)
C152 C157 H15E 109.5
C152 C157 H15F 109.5
H15E C157 H15F 109.5
C152 C157 H15G 109.5
H15E C157 H15G 109.5
H15F C157 H15G 109.5
C154 C158 H15H 109.5
C154 C158 H15I 109.5
H15H C158 H15I 109.5
C154 C158 H15J 109.5
H15H C158 H15J 109.5
H15I C158 H15J 109.5
C156 C159 H15K 109.5
C156 C159 H15L 109.5
H15K C159 H15L 109.5
C156 C159 H15M 109.5
H15K C159 H15M 109.5
H15L C159 H15M 109.5
C161 C160 C165 115.5(4)
C161 C160 B4 128.0(3)
C165 C160 B4 116.5(3)
C162 C161 C160 121.4(4)
C162 C161 C166 115.6(4)
C160 C161 C166 123.0(4)
C163 C162 C161 122.3(4)
C163 C162 H16B 118.9
C161 C162 H16B 118.9
C164 C163 C162 117.1(4)
C164 C163 C167 121.6(4)
C162 C163 C167 121.3(4)
C163 C164 C165 122.5(4)
C163 C164 H16C 118.8
C165 C164 H16C 118.8
C164 C165 C160 121.2(4)
C164 C165 C168 116.2(4)
C160 C165 C168 122.5(3)
C161 C166 H16D 109.5
C161 C166 H16E 109.5
H16D C166 H16E 109.5
C161 C166 H16F 109.5
H16D C166 H16F 109.5
H16E C166 H16F 109.5
C163 C167 H16G 109.5
C163 C167 H16H 109.5
H16G C167 H16H 109.5
C163 C167 H16I 109.5
H16G C167 H16I 109.5
H16H C167 H16I 109.5
C165 C168 H16J 109.5
C165 C168 H16K 109.5
H16J C168 H16K 109.5
C165 C168 H16L 109.5
H16J C168 H16L 109.5
H16K C168 H16L 109.5
Cl2 C169 Cl1 114.8(4)
Cl2 C169 H16M 108.6
Cl1 C169 H16M 108.6
Cl2 C169 H16N 108.6
Cl1 C169 H16N 108.6
H16M C169 H16N 107.5
Cl4 C170 Cl3 114.3(4)
Cl4 C170 H17B 108.7
Cl3 C170 H17B 108.7
Cl4 C170 H17C 108.7
Cl3 C170 H17C 108.7
H17B C170 H17C 107.6

loop_
_geom_bond_atom_site_label_1
_geom_bond_atom_site_label_2
_geom_bond_distance
P1 C1 1.786(4)
P1 C7 1.791(4)
P1 C13 1.796(4)
P1 C19 1.799(4)
P2 C43 1.783(4)
P2 C61 1.788(4)
P2 C49 1.792(4)
P2 C55 1.796(4)
P3 C85 1.784(4)
P3 C97 1.793(4)
P3 C91 1.799(4)
P3 C103 1.799(4)
P4 C127 1.782(4)
P4 C145 1.789(4)
P4 C133 1.789(4)
P4 C139 1.802(4)
F1 B1 1.463(5)
F2 B2 1.467(5)
F3 B3 1.463(5)
F4 B4 1.465(5)
B1 C34 1.647(6)
B1 C25 1.652(6)
B1 C4 1.653(6)
B2 C67 1.644(6)
B2 C46 1.648(6)
B2 C76 1.659(6)
B3 C118 1.649(6)
B3 C88 1.649(6)
B3 C109 1.662(6)
B4 C160 1.644(6)
B4 C130 1.657(6)
B4 C151 1.664(6)
Cl1 C169 1.771(7)
Cl2 C169 1.684(7)
Cl3 C170 1.743(6)
Cl4 C170 1.701(6)
C1 C6 1.389(5)
C1 C2 1.403(5)
C2 C3 1.378(5)
C2 H2A 0.9500
C3 C4 1.403(5)
C3 H3A 0.9500
C4 C5 1.394(5)
C5 C6 1.394(5)
C5 H5A 0.9500
C6 H6A 0.9500
C7 C8 1.377(6)
C7 C12 1.388(5)
C8 C9 1.386(6)
C8 H8A 0.9500
C9 C10 1.367(6)
C9 H9A 0.9500
C10 C11 1.359(6)
C10 H10A 0.9500
C11 C12 1.382(6)
C11 H11A 0.9500
C12 H12A 0.9500
C13 C18 1.385(5)
C13 C14 1.398(5)
C14 C15 1.383(6)
C14 H14A 0.9500
C15 C16 1.375(6)
C15 H15A 0.9500
C16 C17 1.379(6)
C16 H16A 0.9500
C17 C18 1.379(6)
C17 H17A 0.9500
C18 H18A 0.9500
C19 C20 1.388(6)
C19 C24 1.398(5)
C20 C21 1.381(6)
C20 H20A 0.9500
C21 C22 1.372(6)
C21 H21A 0.9500
C22 C23 1.375(6)
C22 H22A 0.9500
C23 C24 1.379(6)
C23 H23A 0.9500
C24 H24A 0.9500
C25 C26 1.407(5)
C25 C30 1.430(5)
C26 C27 1.395(6)
C26 C31 1.517(6)
C27 C28 1.382(6)
C27 H27A 0.9500
C28 C29 1.389(6)
C28 C32 1.503(6)
C29 C30 1.393(6)
C29 H29A 0.9500
C30 C33 1.508(6)
C31 H31A 0.9800
C31 H31B 0.9800
C31 H31C 0.9800
C32 H32A 0.9800
C32 H32B 0.9800
C32 H32C 0.9800
C33 H33A 0.9800
C33 H33B 0.9800
C33 H33C 0.9800
C34 C35 1.412(6)
C34 C39 1.425(6)
C35 C36 1.398(6)
C35 C40 1.510(6)
C36 C37 1.373(7)
C36 H36A 0.9500
C37 C38 1.371(7)
C37 C41 1.511(6)
C38 C39 1.389(6)
C38 H38A 0.9500
C39 C42 1.508(6)
C40 H40A 0.9800
C40 H40B 0.9800
C40 H40C 0.9800
C41 H41A 0.9800
C41 H41B 0.9800
C41 H41C 0.9800
C42 H42A 0.9800
C42 H42B 0.9800
C42 H42C 0.9800
C43 C48 1.386(5)
C43 C44 1.391(5)
C44 C45 1.383(6)
C44 H44A 0.9500
C45 C46 1.395(5)
C45 H45A 0.9500
C46 C47 1.400(5)
C47 C48 1.380(5)
C47 H47A 0.9500
C48 H48A 0.9500
C49 C54 1.387(6)
C49 C50 1.392(6)
C50 C51 1.378(6)
C50 H50A 0.9500
C51 C52 1.368(7)
C51 H51A 0.9500
C52 C53 1.365(6)
C52 H52A 0.9500
C53 C54 1.384(6)
C53 H53A 0.9500
C54 H54A 0.9500
C55 C56 1.323(7)
C55 C60 1.418(7)
C56 C57 1.397(7)
C56 H56A 0.9500
C57 C58 1.299(8)
C57 H57A 0.9500
C58 C59 1.425(8)
C58 H58A 0.9500
C59 C60 1.391(7)
C59 H59A 0.9500
C60 H60A 0.9500
C61 C62 1.392(5)
C61 C66 1.398(5)
C62 C63 1.384(5)
C62 H62A 0.9500
C63 C64 1.378(5)
C63 H63A 0.9500
C64 C65 1.384(6)
C64 H64A 0.9500
C65 C66 1.379(6)
C65 H65A 0.9500
C66 H66A 0.9500
C67 C68 1.418(6)
C67 C72 1.428(6)
C68 C69 1.398(6)
C68 C73 1.512(6)
C69 C70 1.384(6)
C69 H69A 0.9500
C70 C71 1.371(6)
C70 C74 1.507(6)
C71 C72 1.394(6)
C71 H71A 0.9500
C72 C75 1.508(6)
C73 H73A 0.9800
C73 H73B 0.9800
C73 H73C 0.9800
C74 H74A 0.9800
C74 H74B 0.9800
C74 H74C 0.9800
C75 H75A 0.9800
C75 H75B 0.9800
C75 H75C 0.9800
C76 C77 1.416(6)
C76 C81 1.425(6)
C77 C78 1.395(6)
C77 C82 1.510(6)
C78 C79 1.396(6)
C78 H78A 0.9500
C79 C80 1.371(7)
C79 C83 1.507(6)
C80 C81 1.391(6)
C80 H80A 0.9500
C81 C84 1.510(6)
C82 H82A 0.9800
C82 H82B 0.9800
C82 H82C 0.9800
C83 H83A 0.9800
C83 H83B 0.9800
C83 H83C 0.9800
C84 H84A 0.9800
C84 H84B 0.9800
C84 H84C 0.9800
C85 C90 1.388(5)
C85 C86 1.403(5)
C86 C87 1.373(5)
C86 H86A 0.9500
C87 C88 1.399(5)
C87 H87A 0.9500
C88 C89 1.393(5)
C89 C90 1.389(5)
C89 H89A 0.9500
C90 H90A 0.9500
C91 C96 1.387(6)
C91 C92 1.398(5)
C92 C93 1.378(6)
C92 H92A 0.9500
C93 C94 1.381(6)
C93 H93A 0.9500
C94 C95 1.376(6)
C94 H94A 0.9500
C95 C96 1.379(6)
C95 H95A 0.9500
C96 H96A 0.9500
C97 C98 1.393(5)
C97 C102 1.398(5)
C98 C99 1.380(6)
C98 H98A 0.9500
C99 C100 1.381(6)
C99 H99A 0.9500
C100 C101 1.381(6)
C100 H10B 0.9500
C101 C102 1.380(6)
C101 H10C 0.9500
C102 H10D 0.9500
C103 C108 1.374(6)
C103 C104 1.389(5)
C104 C105 1.375(5)
C104 H10E 0.9500
C105 C106 1.369(6)
C105 H10F 0.9500
C106 C107 1.378(6)
C106 H10G 0.9500
C107 C108 1.377(6)
C107 H10H 0.9500
C108 H10I 0.9500
C109 C114 1.412(6)
C109 C110 1.418(6)
C110 C111 1.398(6)
C110 C115 1.513(6)
C111 C112 1.376(6)
C111 H11B 0.9500
C112 C113 1.376(6)
C112 C116 1.510(6)
C113 C114 1.393(6)
C113 H11C 0.9500
C114 C117 1.507(6)
C115 H11D 0.9800
C115 H11E 0.9800
C115 H11F 0.9800
C116 H11G 0.9800
C116 H11H 0.9800
C116 H11I 0.9800
C117 H11J 0.9800
C117 H11K 0.9800
C117 H11L 0.9800
C118 C123 1.419(5)
C118 C119 1.430(5)
C119 C120 1.398(6)
C119 C124 1.510(6)
C120 C121 1.393(6)
C120 H12B 0.9500
C121 C122 1.373(6)
C121 C125 1.499(6)
C122 C123 1.393(6)
C122 H12C 0.9500
C123 C126 1.516(6)
C124 H12D 0.9800
C124 H12E 0.9800
C124 H12F 0.9800
C125 H12G 0.9800
C125 H12H 0.9800
C125 H12I 0.9800
C126 H12J 0.9800
C126 H12K 0.9800
C126 H12L 0.9800
C127 C128 1.390(5)
C127 C132 1.398(5)
C128 C129 1.374(5)
C128 H12M 0.9500
C129 C130 1.392(5)
C129 H12N 0.9500
C130 C131 1.399(5)
C131 C132 1.383(5)
C131 H13A 0.9500
C132 H13B 0.9500
C133 C134 1.383(5)
C133 C138 1.393(6)
C134 C135 1.386(6)
C134 H13C 0.9500
C135 C136 1.374(6)
C135 H13D 0.9500
C136 C137 1.384(6)
C136 H13E 0.9500
C137 C138 1.375(6)
C137 H13F 0.9500
C138 H13G 0.9500
C139 C144 1.359(6)
C139 C140 1.376(6)
C140 C141 1.393(7)
C140 H14B 0.9500
C141 C142 1.369(7)
C141 H14C 0.9500
C142 C143 1.340(7)
C142 H14D 0.9500
C143 C144 1.376(7)
C143 H14E 0.9500
C144 H14F 0.9500
C145 C150 1.388(6)
C145 C146 1.390(6)
C146 C147 1.381(6)
C146 H14G 0.9500
C147 C148 1.387(7)
C147 H14H 0.9500
C148 C149 1.365(8)
C148 H14I 0.9500
C149 C150 1.375(7)
C149 H14J 0.9500
C150 H15B 0.9500
C151 C152 1.408(6)
C151 C156 1.416(5)
C152 C153 1.393(6)
C152 C157 1.516(6)
C153 C154 1.382(7)
C153 H15C 0.9500
C154 C155 1.381(7)
C154 C158 1.514(6)
C155 C156 1.409(6)
C155 H15D 0.9500
C156 C159 1.511(6)
C157 H15E 0.9800
C157 H15F 0.9800
C157 H15G 0.9800
C158 H15H 0.9800
C158 H15I 0.9800
C158 H15J 0.9800
C159 H15K 0.9800
C159 H15L 0.9800
C159 H15M 0.9800
C160 C161 1.414(5)
C160 C165 1.424(5)
C161 C162 1.402(6)
C161 C166 1.513(6)
C162 C163 1.384(6)
C162 H16B 0.9500
C163 C164 1.378(6)
C163 C167 1.495(6)
C164 C165 1.399(5)
C164 H16C 0.9500
C165 C168 1.505(5)
C166 H16D 0.9800
C166 H16E 0.9800
C166 H16F 0.9800
C167 H16G 0.9800
C167 H16H 0.9800
C167 H16I 0.9800
C168 H16J 0.9800
C168 H16K 0.9800
C168 H16L 0.9800
C169 H16M 0.9900
C169 H16N 0.9900
C170 H17B 0.9900
C170 H17C 0.9900
